data_7250973
loop_
_publ_author_name
'Antonova, Elina V.'
'Kashina, Maria V.'
'Ivanov, Daniil M.'
'Bokach, Nadezhda A.'
'Kinzhalov, Mikhail A.'

_publ_section_title
;
 Crystal engineering with ambidentate thiocyanate: thiocyanate nitrogen as
 a halogen bond acceptor in platinum(ii) complexes
;
_journal_issue 42
_journal_name_full CrystEngComm
_journal_page_first 6942
_journal_page_last 6948
_journal_paper_doi 10.1039/D5CE00678C
_journal_volume 27
_journal_year 2025
_chemical_formula_moiety 'C19 H11 Br2 N3 Pt S, C H3 N O2'
_chemical_formula_sum 'C20 H14 Br2 N4 O2 Pt S'
_chemical_formula_weight 729.32
_space_group_crystal_system monoclinic
_space_group_IT_number 14
_space_group_name_Hall '-P 2yn'
_space_group_name_H-M_alt 'P 1 21/n 1'
_atom_sites_solution_hydrogens geom
_atom_sites_solution_primary dual
_audit_creation_date 2025-07-03
_audit_creation_method
;
Olex2 1.5
(compiled 2025.05.31 svn.r86d253d1 for OlexSys, GUI svn.r7254)
;
_audit_update_record
;
2025-07-02 deposited with the CCDC.	2025-09-16 downloaded from the CCDC.
;
_cell_angle_alpha 90
_cell_angle_beta 92.414(3)
_cell_angle_gamma 90
_cell_formula_units_Z 4
_cell_length_a 9.1208(3)
_cell_length_b 9.1619(3)
_cell_length_c 25.3184(9)
_cell_measurement_reflns_used 9937
_cell_measurement_temperature 100.2(4)
_cell_measurement_theta_max 29.1660
_cell_measurement_theta_min 3.3490
_cell_volume 2113.83(12)
_computing_cell_refinement 'CrysAlisPro 1.171.41.102a (Rigaku OD, 2021)'
_computing_data_collection 'CrysAlisPro 1.171.41.102a (Rigaku OD, 2021)'
_computing_data_reduction 'CrysAlisPro 1.171.41.102a (Rigaku OD, 2021)'
_computing_molecular_graphics 'Olex2 1.5 (Dolomanov et al., 2009)'
_computing_publication_material 'Olex2 1.5 (Dolomanov et al., 2009)'
_computing_structure_refinement 'SHELXL 2019/3 (Sheldrick, 2015)'
_computing_structure_solution 'SHELXT 2014/5 (Sheldrick, 2014)'
_diffrn_ambient_environment N~2~
_diffrn_ambient_temperature 100.2(4)
_diffrn_detector 'CCD plate'
_diffrn_detector_area_resol_mean 10.3829
_diffrn_detector_type Atlas
_diffrn_measured_fraction_theta_full 0.999
_diffrn_measured_fraction_theta_max 0.957
_diffrn_measurement_details
;
List of Runs (angles in degrees, time in seconds):

  # Type    Start    End  Width  t~exp~   \w     \q     \k     \f   Frames
#--------------------------------------------------------------------------
  1  \w    -29.00   4.00   1.00  190.91    --   -9.54 -77.00-180.00   33
  2  \w    -63.00  34.00   1.00  190.91    --   11.41 -38.00 -90.00   97
  3  \w     47.00  77.00   1.00  190.91    --   11.41-143.00  15.00   30
  4  \w     -9.00  19.00   1.00  190.91    --   11.41 -99.00 -30.00   28
  5  \w     18.00  76.00   1.00  190.91    --   11.41  38.00  90.00   58
  6  \w    -22.00  22.00   1.00  190.91    --   -9.54 -77.00  30.00   44
  7  \w    -43.00   3.00   1.00  190.91    --   11.41 -38.00 -90.00   46
  8  \w    -53.00  45.00   1.00  190.91    --   11.41 -19.00  60.00   98
  9  \w     28.00  70.00   1.00  190.91    --   11.41-129.00-173.00   42
;
_diffrn_measurement_device 'four-circle diffractometer'
_diffrn_measurement_device_type 'SuperNova, Dual, Cu at home/near, Atlas'
_diffrn_measurement_method '\w scans'
_diffrn_orient_matrix_type 'CrysAlisPro convention (1999,Acta A55,543-557)'
_diffrn_orient_matrix_UB_11 -0.0060681000
_diffrn_orient_matrix_UB_12 -0.0523619000
_diffrn_orient_matrix_UB_13 -0.0206069000
_diffrn_orient_matrix_UB_21 -0.0036257000
_diffrn_orient_matrix_UB_22 0.0569990000
_diffrn_orient_matrix_UB_23 -0.0189735000
_diffrn_orient_matrix_UB_31 0.0775149000
_diffrn_orient_matrix_UB_32 -0.0014689000
_diffrn_orient_matrix_UB_33 -0.0013127000
_diffrn_radiation_monochromator mirror
_diffrn_radiation_probe x-ray
_diffrn_radiation_type 'Mo K\a'
_diffrn_radiation_wavelength 0.71073
_diffrn_reflns_av_R_equivalents 0.0526
_diffrn_reflns_av_unetI/netI 0.0478
_diffrn_reflns_Laue_measured_fraction_full 0.999
_diffrn_reflns_Laue_measured_fraction_max 0.957
_diffrn_reflns_limit_h_max 11
_diffrn_reflns_limit_h_min -12
_diffrn_reflns_limit_k_max 12
_diffrn_reflns_limit_k_min -12
_diffrn_reflns_limit_l_max 33
_diffrn_reflns_limit_l_min -31
_diffrn_reflns_number 26250
_diffrn_reflns_point_group_measured_fraction_full 0.999
_diffrn_reflns_point_group_measured_fraction_max 0.957
_diffrn_reflns_theta_full 25.242
_diffrn_reflns_theta_max 28.490
_diffrn_reflns_theta_min 3.153
_diffrn_source 'micro-focus sealed X-ray tube'
_diffrn_source_type 'SuperNova (Mo) X-ray Source'
_exptl_absorpt_coefficient_mu 10.543
_exptl_absorpt_correction_T_max 1.00000
_exptl_absorpt_correction_T_min 0.59949
_exptl_absorpt_correction_type multi-scan
_exptl_absorpt_process_details
;
CrysAlisPro 1.171.41.102a (Rigaku Oxford Diffraction, 2021)
Empirical absorption correction using spherical harmonics,
implemented in SCALE3 ABSPACK scaling algorithm.
;
_exptl_crystal_colour 'clear orange'
_exptl_crystal_colour_lustre clear
_exptl_crystal_colour_primary orange
_exptl_crystal_density_diffrn 2.292
_exptl_crystal_description prism
_exptl_crystal_F_000 1368
_exptl_crystal_size_max 0.3
_exptl_crystal_size_mid 0.3
_exptl_crystal_size_min 0.2
_refine_diff_density_max 1.280
_refine_diff_density_min -1.243
_refine_diff_density_rms 0.181
_refine_ls_extinction_method none
_refine_ls_goodness_of_fit_ref 1.094
_refine_ls_hydrogen_treatment constr
_refine_ls_matrix_type full
_refine_ls_number_parameters 272
_refine_ls_number_reflns 5135
_refine_ls_number_restraints 0
_refine_ls_restrained_S_all 1.094
_refine_ls_R_factor_all 0.0544
_refine_ls_R_factor_gt 0.0375
_refine_ls_shift/su_max 0.001
_refine_ls_shift/su_mean 0.000
_refine_ls_structure_factor_coef Fsqd
_refine_ls_weighting_details 'w=1/[\s^2^(Fo^2^)+(0.0195P)^2^+4.3169P] where P=(Fo^2^+2Fc^2^)/3'
_refine_ls_weighting_scheme calc
_refine_ls_wR_factor_gt 0.0597
_refine_ls_wR_factor_ref 0.0639
_reflns_Friedel_coverage 0.000
_reflns_number_gt 4268
_reflns_number_total 5135
_reflns_threshold_expression 'I > 2\s(I)'
_cod_data_source_file d5ce00678c5.cif
_cod_data_source_block 18192_sev-586_auto
_cod_depositor_comments 'Adding full bibliography for 7250969--7250973.cif.'
_cod_database_code 7250973
_shelx_shelxl_version_number 2019/3
_chemical_oxdiff_formula 'Pt N3 S Br3 C18 H10 '
_shelx_space_group_comment
;
The symmetry employed for this shelxl refinement is uniquely defined
by the following loop, which should always be used as a source of
symmetry information in preference to the above space-group names.
They are only intended as comments.
;
_shelx_estimated_absorpt_t_max 0.227
_shelx_estimated_absorpt_t_min 0.144
_reflns_odcompleteness_completeness 99.76
_reflns_odcompleteness_iscentric 1
_reflns_odcompleteness_theta 26.32
_olex2_refinement_description
;
1. Fixed Uiso
 At 1.2 times of:
  All C(H) groups
 At 1.5 times of:
  All C(H,H,H) groups
2.a Aromatic/amide H refined with riding coordinates:
 C2(H2), C8(H8), C15(H15), C17(H17), C18(H18), C11(H11), C3(H3), C9(H9),
 C5(H5), C10(H10), C4(H4)
2.b Idealised Me refined as rotating group:
 C20(H20A,H20B,H20C)
;
_olex2_submission_special_instructions 'No special instructions were received'
_oxdiff_exptl_absorpt_empirical_details
;
Empirical correction (ABSPACK) includes:
- Absorption correction using spherical harmonics
- Frame scaling
;
_oxdiff_exptl_absorpt_empirical_full_max 1.775
_oxdiff_exptl_absorpt_empirical_full_min 0.536

loop_
_space_group_symop_operation_xyz
'x, y, z'
'-x+1/2, y+1/2, -z+1/2'
'-x, -y, -z'
'x-1/2, -y-1/2, z-1/2'

loop_
_atom_site_label
_atom_site_type_symbol
_atom_site_fract_x
_atom_site_fract_y
_atom_site_fract_z
_atom_site_U_iso_or_equiv
_atom_site_adp_type
_atom_site_occupancy
_atom_site_site_symmetry_order
_atom_site_calc_flag
_atom_site_refinement_flags_posn
_atom_site_refinement_flags_adp
_atom_site_refinement_flags_occupancy
_atom_site_disorder_assembly
_atom_site_disorder_group
Pt1 Pt 0.74951(2) 0.59951(2) 0.49200(2) 0.01610(6) Uani 1 1 d . . . . .
Br2 Br 0.05485(5) 0.38039(6) 0.24017(2) 0.02723(13) Uani 1 1 d . . . . .
Br1 Br 0.46410(6) 0.15418(6) 0.39270(2) 0.02765(13) Uani 1 1 d . . . . .
S1 S 0.71566(15) 0.84298(15) 0.45588(5) 0.0259(3) Uani 1 1 d . . . . .
N2 N 0.5263(4) 0.4827(5) 0.40955(16) 0.0175(9) Uani 1 1 d . . . . .
N1 N 0.9114(4) 0.6558(5) 0.54762(17) 0.0187(9) Uani 1 1 d . . . . .
C12 C 0.6089(5) 0.5279(5) 0.4418(2) 0.0181(11) Uani 1 1 d . . . . .
C6 C 0.8896(5) 0.4032(5) 0.56747(19) 0.0176(10) Uani 1 1 d . . . . .
C1 C 0.7785(5) 0.4049(6) 0.52736(19) 0.0187(10) Uani 1 1 d . . . . .
C7 C 0.9625(5) 0.5440(6) 0.57854(19) 0.0182(10) Uani 1 1 d . . . . .
C13 C 0.4191(5) 0.4555(6) 0.37021(19) 0.0183(10) Uani 1 1 d . . . . .
C2 C 0.6997(5) 0.2775(6) 0.5182(2) 0.0225(11) Uani 1 1 d . . . . .
H2 H 0.625162 0.275936 0.491989 0.027 Uiso 1 1 calc R U . . .
C8 C 1.0741(5) 0.5683(6) 0.6166(2) 0.0237(12) Uani 1 1 d . . . . .
H8 H 1.108896 0.491385 0.637549 0.028 Uiso 1 1 calc R U . . .
N4 N 0.5736(5) 0.3971(6) 0.23958(19) 0.0308(11) Uani 1 1 d . . . . .
O2 O 0.4674(4) 0.3986(6) 0.20933(18) 0.0522(13) Uani 1 1 d . . . . .
O1 O 0.6094(5) 0.2929(5) 0.2674(2) 0.0534(13) Uani 1 1 d . . . . .
C15 C 0.2647(5) 0.2913(6) 0.31954(19) 0.0216(11) Uani 1 1 d . . . . .
H15 H 0.233126 0.197281 0.311182 0.026 Uiso 1 1 calc R U . . .
C14 C 0.3746(5) 0.3147(5) 0.3581(2) 0.0188(11) Uani 1 1 d . . . . .
C17 C 0.2472(5) 0.5520(6) 0.3053(2) 0.0221(11) Uani 1 1 d . . . . .
H17 H 0.204523 0.630608 0.287268 0.027 Uiso 1 1 calc R U . . .
N3 N 0.6906(5) 0.7953(6) 0.34565(19) 0.0332(12) Uani 1 1 d . . . . .
C18 C 0.3558(5) 0.5745(5) 0.3442(2) 0.0211(11) Uani 1 1 d . . . . .
H18 H 0.386238 0.668680 0.352830 0.025 Uiso 1 1 calc R U . . .
C11 C 0.9719(5) 0.7895(6) 0.5537(2) 0.0246(12) Uani 1 1 d . . . . .
H11 H 0.939012 0.864862 0.531664 0.030 Uiso 1 1 calc R U . . .
C3 C 0.7298(6) 0.1527(6) 0.5472(2) 0.0295(13) Uani 1 1 d . . . . .
H3 H 0.675843 0.068306 0.540140 0.035 Uiso 1 1 calc R U . . .
C19 C 0.7004(5) 0.8121(6) 0.3909(2) 0.0239(12) Uani 1 1 d . . . . .
C9 C 1.1332(5) 0.7054(6) 0.6234(2) 0.0263(12) Uani 1 1 d . . . . .
H9 H 1.207383 0.721937 0.649085 0.032 Uiso 1 1 calc R U . . .
C16 C 0.2030(5) 0.4111(6) 0.2937(2) 0.0215(11) Uani 1 1 d . . . . .
C5 C 0.9211(5) 0.2770(6) 0.5965(2) 0.0252(12) Uani 1 1 d . . . . .
H5 H 0.996727 0.277121 0.622343 0.030 Uiso 1 1 calc R U . . .
C10 C 1.0811(6) 0.8179(7) 0.5918(2) 0.0299(13) Uani 1 1 d . . . . .
H10 H 1.118963 0.911608 0.596010 0.036 Uiso 1 1 calc R U . . .
C4 C 0.8402(6) 0.1517(6) 0.5870(2) 0.0296(13) Uani 1 1 d . . . . .
H4 H 0.859031 0.067826 0.606791 0.036 Uiso 1 1 calc R U . . .
C20 C 0.6657(6) 0.5280(6) 0.2438(3) 0.0364(14) Uani 1 1 d . . . . .
H20A H 0.756341 0.510672 0.226868 0.055 Uiso 1 1 calc R U . . .
H20B H 0.685880 0.550753 0.280392 0.055 Uiso 1 1 calc R U . . .
H20C H 0.615295 0.608460 0.226858 0.055 Uiso 1 1 calc R U . . .

loop_
_atom_site_aniso_label
_atom_site_aniso_U_11
_atom_site_aniso_U_22
_atom_site_aniso_U_33
_atom_site_aniso_U_23
_atom_site_aniso_U_13
_atom_site_aniso_U_12
Pt1 0.01947(10) 0.01504(10) 0.01365(10) 0.00024(8) -0.00078(6) -0.00244(8)
Br2 0.0275(3) 0.0290(3) 0.0244(3) -0.0051(2) -0.0088(2) 0.0014(2)
Br1 0.0357(3) 0.0174(3) 0.0289(3) 0.0026(2) -0.0092(2) -0.0029(2)
S1 0.0387(7) 0.0164(7) 0.0222(7) 0.0009(6) -0.0042(6) -0.0040(6)
N2 0.021(2) 0.018(2) 0.013(2) 0.0025(18) -0.0005(17) -0.0019(17)
N1 0.018(2) 0.021(2) 0.018(2) 0.0001(19) 0.0025(16) -0.0012(17)
C12 0.019(2) 0.014(3) 0.022(3) 0.004(2) 0.007(2) 0.002(2)
C6 0.019(2) 0.017(2) 0.017(3) 0.003(2) 0.0021(18) 0.004(2)
C1 0.019(2) 0.022(3) 0.015(3) 0.001(2) 0.0025(18) 0.000(2)
C7 0.016(2) 0.024(3) 0.015(3) -0.001(2) 0.0032(18) 0.004(2)
C13 0.017(2) 0.022(3) 0.016(3) -0.001(2) -0.0008(19) -0.001(2)
C2 0.030(3) 0.018(3) 0.019(3) 0.001(2) -0.006(2) -0.007(2)
C8 0.020(2) 0.027(3) 0.024(3) 0.003(2) 0.001(2) 0.003(2)
N4 0.033(3) 0.036(3) 0.023(3) -0.004(2) 0.003(2) 0.004(2)
O2 0.039(2) 0.080(4) 0.037(3) -0.019(3) -0.006(2) -0.009(2)
O1 0.066(3) 0.041(3) 0.055(3) 0.016(3) 0.022(2) 0.014(2)
C15 0.021(3) 0.024(3) 0.020(3) -0.008(2) 0.001(2) -0.005(2)
C14 0.023(2) 0.016(3) 0.017(3) 0.003(2) 0.0010(19) 0.001(2)
C17 0.025(3) 0.021(3) 0.020(3) 0.001(2) 0.000(2) 0.002(2)
N3 0.036(3) 0.040(3) 0.023(3) 0.009(2) -0.006(2) -0.003(2)
C18 0.027(3) 0.016(3) 0.021(3) -0.001(2) 0.003(2) -0.006(2)
C11 0.030(3) 0.021(3) 0.022(3) -0.001(2) -0.002(2) -0.007(2)
C3 0.041(3) 0.015(3) 0.032(3) -0.001(2) -0.005(2) 0.000(2)
C19 0.023(3) 0.017(3) 0.031(3) 0.008(2) -0.003(2) -0.004(2)
C9 0.022(3) 0.037(3) 0.021(3) -0.007(3) -0.001(2) -0.006(2)
C16 0.020(2) 0.027(3) 0.017(3) -0.003(2) -0.0023(19) 0.000(2)
C5 0.027(3) 0.029(3) 0.019(3) 0.002(2) -0.004(2) 0.009(2)
C10 0.031(3) 0.032(3) 0.027(3) -0.007(3) 0.000(2) -0.013(2)
C4 0.042(3) 0.019(3) 0.027(3) 0.005(2) -0.006(2) 0.009(2)
C20 0.036(3) 0.026(3) 0.046(4) -0.007(3) -0.005(3) 0.000(3)

loop_
_atom_type_symbol
_atom_type_description
_atom_type_scat_dispersion_real
_atom_type_scat_dispersion_imag
_atom_type_scat_source
C C 0.0033 0.0016 'International Tables Vol C Tables 4.2.6.8 and 6.1.1.4'
H H 0.0000 0.0000 'International Tables Vol C Tables 4.2.6.8 and 6.1.1.4'
Br Br -0.2901 2.4595 'International Tables Vol C Tables 4.2.6.8 and 6.1.1.4'
N N 0.0061 0.0033 'International Tables Vol C Tables 4.2.6.8 and 6.1.1.4'
O O 0.0106 0.0060 'International Tables Vol C Tables 4.2.6.8 and 6.1.1.4'
Pt Pt -1.7033 8.3905 'International Tables Vol C Tables 4.2.6.8 and 6.1.1.4'
S S 0.1246 0.1234 'International Tables Vol C Tables 4.2.6.8 and 6.1.1.4'

loop_
_geom_angle_atom_site_label_1
_geom_angle_atom_site_label_2
_geom_angle_atom_site_label_3
_geom_angle
_geom_angle_site_symmetry_1
_geom_angle_site_symmetry_3
_geom_angle_publ_flag
N1 Pt1 S1 95.93(12) . . ?
C12 Pt1 S1 89.64(15) . . ?
C12 Pt1 N1 174.02(18) . . ?
C12 Pt1 C1 93.7(2) . . ?
C1 Pt1 S1 175.66(15) . . ?
C1 Pt1 N1 80.84(18) . . ?
C19 S1 Pt1 102.68(19) . . ?
C12 N2 C13 169.4(5) . . ?
C7 N1 Pt1 115.0(3) . . ?
C11 N1 Pt1 125.7(4) . . ?
C11 N1 C7 119.3(4) . . ?
N2 C12 Pt1 177.5(4) . . ?
C1 C6 C7 115.7(4) . . ?
C5 C6 C1 121.1(5) . . ?
C5 C6 C7 123.0(5) . . ?
C6 C1 Pt1 114.2(4) . . ?
C2 C1 Pt1 128.0(4) . . ?
C2 C1 C6 117.7(5) . . ?
N1 C7 C6 114.2(4) . . ?
N1 C7 C8 120.1(5) . . ?
C8 C7 C6 125.7(5) . . ?
C14 C13 N2 121.2(5) . . ?
C14 C13 C18 121.0(4) . . ?
C18 C13 N2 117.8(5) . . ?
C1 C2 H2 119.4 . . ?
C3 C2 C1 121.2(5) . . ?
C3 C2 H2 119.4 . . ?
C7 C8 H8 119.8 . . ?
C9 C8 C7 120.4(5) . . ?
C9 C8 H8 119.8 . . ?
O2 N4 O1 124.1(6) . . ?
O2 N4 C20 118.6(5) . . ?
O1 N4 C20 117.3(5) . . ?
C14 C15 H15 120.7 . . ?
C16 C15 H15 120.7 . . ?
C16 C15 C14 118.5(5) . . ?
C13 C14 Br1 120.6(4) . . ?
C13 C14 C15 119.8(5) . . ?
C15 C14 Br1 119.6(4) . . ?
C18 C17 H17 120.5 . . ?
C16 C17 H17 120.5 . . ?
C16 C17 C18 119.0(5) . . ?
C13 C18 H18 120.2 . . ?
C17 C18 C13 119.5(5) . . ?
C17 C18 H18 120.2 . . ?
N1 C11 H11 119.0 . . ?
N1 C11 C10 122.0(5) . . ?
C10 C11 H11 119.0 . . ?
C2 C3 H3 119.6 . . ?
C2 C3 C4 120.8(5) . . ?
C4 C3 H3 119.6 . . ?
N3 C19 S1 177.8(5) . . ?
C8 C9 H9 120.5 . . ?
C8 C9 C10 119.1(5) . . ?
C10 C9 H9 120.5 . . ?
C15 C16 Br2 118.9(4) . . ?
C17 C16 Br2 119.0(4) . . ?
C17 C16 C15 122.1(5) . . ?
C6 C5 H5 120.0 . . ?
C4 C5 C6 120.0(5) . . ?
C4 C5 H5 120.0 . . ?
C11 C10 H10 120.5 . . ?
C9 C10 C11 119.1(5) . . ?
C9 C10 H10 120.5 . . ?
C3 C4 H4 120.5 . . ?
C5 C4 C3 119.1(5) . . ?
C5 C4 H4 120.5 . . ?
N4 C20 H20A 109.5 . . ?
N4 C20 H20B 109.5 . . ?
N4 C20 H20C 109.5 . . ?
H20A C20 H20B 109.5 . . ?
H20A C20 H20C 109.5 . . ?
H20B C20 H20C 109.5 . . ?

loop_
_geom_bond_atom_site_label_1
_geom_bond_atom_site_label_2
_geom_bond_distance
_geom_bond_site_symmetry_2
_geom_bond_publ_flag
Pt1 S1 2.4256(14) . ?
Pt1 N1 2.063(4) . ?
Pt1 C12 1.886(5) . ?
Pt1 C1 2.008(5) . ?
Br2 C16 1.894(5) . ?
Br1 C14 1.881(5) . ?
S1 C19 1.670(6) . ?
N2 C12 1.163(6) . ?
N2 C13 1.389(6) . ?
N1 C7 1.360(6) . ?
N1 C11 1.350(6) . ?
C6 C1 1.405(7) . ?
C6 C7 1.473(7) . ?
C6 C5 1.394(7) . ?
C1 C2 1.385(7) . ?
C7 C8 1.389(7) . ?
C13 C14 1.383(7) . ?
C13 C18 1.387(7) . ?
C2 H2 0.9300 . ?
C2 C3 1.380(7) . ?
C8 H8 0.9300 . ?
C8 C9 1.375(7) . ?
N4 O2 1.209(6) . ?
N4 O1 1.222(6) . ?
N4 C20 1.466(7) . ?
C15 H15 0.9300 . ?
C15 C14 1.386(6) . ?
C15 C16 1.385(7) . ?
C17 H17 0.9300 . ?
C17 C18 1.382(7) . ?
C17 C16 1.380(7) . ?
N3 C19 1.155(7) . ?
C18 H18 0.9300 . ?
C11 H11 0.9300 . ?
C11 C10 1.381(7) . ?
C3 H3 0.9300 . ?
C3 C4 1.393(7) . ?
C9 H9 0.9300 . ?
C9 C10 1.378(8) . ?
C5 H5 0.9300 . ?
C5 C4 1.380(8) . ?
C10 H10 0.9300 . ?
C4 H4 0.9300 . ?
C20 H20A 0.9600 . ?
C20 H20B 0.9600 . ?
C20 H20C 0.9600 . ?

loop_
_geom_torsion_atom_site_label_1
_geom_torsion_atom_site_label_2
_geom_torsion_atom_site_label_3
_geom_torsion_atom_site_label_4
_geom_torsion
_geom_torsion_site_symmetry_1
_geom_torsion_site_symmetry_2
_geom_torsion_site_symmetry_3
_geom_torsion_site_symmetry_4
_geom_torsion_publ_flag
Pt1 N1 C7 C6 -1.6(5) . . . . ?
Pt1 N1 C7 C8 178.5(3) . . . . ?
Pt1 N1 C11 C10 -179.4(4) . . . . ?
Pt1 C1 C2 C3 -177.7(4) . . . . ?
N2 C13 C14 Br1 -2.7(6) . . . . ?
N2 C13 C14 C15 178.4(4) . . . . ?
N2 C13 C18 C17 -179.0(4) . . . . ?
N1 C7 C8 C9 0.2(7) . . . . ?
N1 C11 C10 C9 2.0(8) . . . . ?
C12 N2 C13 C14 -167(2) . . . . ?
C12 N2 C13 C18 12(3) . . . . ?
C6 C1 C2 C3 -0.4(8) . . . . ?
C6 C7 C8 C9 -179.7(5) . . . . ?
C6 C5 C4 C3 1.6(8) . . . . ?
C1 C6 C7 N1 -0.4(6) . . . . ?
C1 C6 C7 C8 179.5(5) . . . . ?
C1 C6 C5 C4 -1.6(8) . . . . ?
C1 C2 C3 C4 0.4(8) . . . . ?
C7 N1 C11 C10 -2.3(7) . . . . ?
C7 C6 C1 Pt1 2.3(5) . . . . ?
C7 C6 C1 C2 -175.4(4) . . . . ?
C7 C6 C5 C4 174.6(5) . . . . ?
C7 C8 C9 C10 -0.5(8) . . . . ?
C2 C3 C4 C5 -1.0(9) . . . . ?
C8 C9 C10 C11 -0.6(8) . . . . ?
C14 C13 C18 C17 -0.4(7) . . . . ?
C14 C15 C16 Br2 179.0(4) . . . . ?
C14 C15 C16 C17 -0.2(7) . . . . ?
C18 C13 C14 Br1 178.7(4) . . . . ?
C18 C13 C14 C15 -0.2(7) . . . . ?
C18 C17 C16 Br2 -179.6(4) . . . . ?
C18 C17 C16 C15 -0.5(7) . . . . ?
C11 N1 C7 C6 -178.9(4) . . . . ?
C11 N1 C7 C8 1.1(7) . . . . ?
C16 C15 C14 Br1 -178.4(4) . . . . ?
C16 C15 C14 C13 0.5(7) . . . . ?
C16 C17 C18 C13 0.7(7) . . . . ?
C5 C6 C1 Pt1 178.7(4) . . . . ?
C5 C6 C1 C2 1.0(7) . . . . ?
C5 C6 C7 N1 -176.8(4) . . . . ?
C5 C6 C7 C8 3.1(8) . . . . ?
